data_4078332
loop_
_publ_author_name
'Constantine, Steven P.'
'Hitchcock, Peter B.'
'Lawless, Gerard A.'

_publ_section_title
;
 Synthesis, Characterization, and Molecular Structure of
 Bis{(tert-butyldimethylsilyl)- tetramethylcyclopentadienyl}lead
;
_journal_issue 19
_journal_name_full Organometallics
_journal_page_first 3905
_journal_paper_doi 10.1021/om960511n
_journal_volume 15
_journal_year 1996
_chemical_formula_sum 'C30 H54 Pb Si2'
_chemical_formula_weight 678.10
_chemical_name_systematic
;
 ?
;
_space_group_IT_number 14
_symmetry_space_group_name_Hall '-P 2yn'
_symmetry_space_group_name_H-M 'P 1 21/n 1'
_atom_sites_solution_hydrogens geom
_atom_sites_solution_primary direct
_atom_sites_solution_secondary difmap
_audit_creation_method SHELXL
_cell_angle_alpha 90.00
_cell_angle_beta 93.96(2)
_cell_angle_gamma 90.00
_cell_formula_units_Z 2
_cell_length_a 12.945(3)
_cell_length_b 9.219(4)
_cell_length_c 13.661(4)
_cell_measurement_temperature 173(2)
_cell_volume 1626.4(9)
_computing_structure_refinement 'SHELXL-93 (Sheldrick, 1993)'
_computing_structure_solution 'SHELXS-86 (Sheldrick, 1990)'
_diffrn_ambient_temperature 173(2)
_diffrn_radiation_monochromator graphite
_diffrn_radiation_source 'fine-focus sealed tube'
_diffrn_radiation_type MoK\a
_diffrn_radiation_wavelength 0.71073
_diffrn_reflns_av_R_equivalents 0.0271
_diffrn_reflns_av_sigmaI/netI 0.0623
_diffrn_reflns_limit_h_max 17
_diffrn_reflns_limit_h_min 0
_diffrn_reflns_limit_k_max 12
_diffrn_reflns_limit_k_min 0
_diffrn_reflns_limit_l_max 17
_diffrn_reflns_limit_l_min -18
_diffrn_reflns_number 4059
_diffrn_reflns_theta_max 27.97
_diffrn_reflns_theta_min 2.10
_exptl_absorpt_coefficient_mu 5.275
_exptl_crystal_density_diffrn 1.385
_exptl_crystal_F_000 688
_exptl_crystal_size_max 0.30
_exptl_crystal_size_mid 0.30
_exptl_crystal_size_min 0.20
_refine_diff_density_max 1.698
_refine_diff_density_min -0.894
_refine_diff_density_rms 0.145
_refine_ls_extinction_coef 0.0055(2)
_refine_ls_extinction_expression Fc^*^=kFc[1+0.001xFc^2^\l^3^/sin(2\q)]^-1/4^
_refine_ls_extinction_method SHELXL
_refine_ls_goodness_of_fit_all 1.221
_refine_ls_goodness_of_fit_obs 1.344
_refine_ls_matrix_type full
_refine_ls_number_parameters 156
_refine_ls_number_reflns 3903
_refine_ls_number_restraints 0
_refine_ls_restrained_S_all 1.221
_refine_ls_restrained_S_obs 1.344
_refine_ls_R_factor_all 0.0740
_refine_ls_R_factor_obs 0.0441
_refine_ls_shift/esd_max 0.047
_refine_ls_shift/esd_mean 0.001
_refine_ls_structure_factor_coef Fsqd
_refine_ls_weighting_details 'w=1/[\s^2^(Fo^2^)+(0.0176P)^2^+4.5771P] where P=(Fo^2^+2Fc^2^)/3'
_refine_ls_weighting_scheme calc
_refine_ls_wR_factor_all 0.1043
_refine_ls_wR_factor_obs 0.0954
_reflns_number_observed 2734
_reflns_number_total 3903
_reflns_observed_criterion >2sigma(I)
_cod_data_source_file om3905.cif
_cod_data_source_block apr196
_cod_depositor_comments
;
The following automatic conversions were performed:

'_refine_ls_weighting_scheme' value 'calc
w=1/[\s^2^(Fo^2^)+(0.0176P)^2^+4.5771P] where P=(Fo^2^+2Fc^2^)/3' was
changed to 'calc'. New tag '_refine_ls_weighting_details' was
created. The value of the new tag was set to
'w=1/[\s^2^(Fo^2^)+(0.0176P)^2^+4.5771P] where P=(Fo^2^+2Fc^2^)/3'.

Automatic conversion script
Id: cif_fix_values 3143 2015-03-26 13:38:13Z robertas 
;
_cod_database_code 4078332

loop_
_symmetry_equiv_pos_as_xyz
'x, y, z'
'x+1/2, -y+1/2, z+1/2'
'-x, -y, -z'
'-x-1/2, y-1/2, -z-1/2'

loop_
_atom_site_aniso_label
_atom_site_aniso_U_11
_atom_site_aniso_U_22
_atom_site_aniso_U_33
_atom_site_aniso_U_23
_atom_site_aniso_U_13
_atom_site_aniso_U_12
Pb 0.04479(15) 0.01288(10) 0.02629(12) -0.0038(2) 0.00730(10) -0.0016(2)
Si 0.0282(7) 0.0196(6) 0.0233(6) 0.0000(6) 0.0042(5) -0.0011(6)
C1 0.019(2) 0.018(2) 0.021(2) -0.005(2) 0.001(2) 0.000(2)
C2 0.025(2) 0.018(2) 0.029(3) 0.001(2) 0.007(2) -0.002(2)
C3 0.036(3) 0.018(2) 0.030(3) -0.002(2) 0.015(2) -0.004(2)
C4 0.041(3) 0.012(2) 0.019(2) -0.001(2) 0.004(2) 0.001(2)
C5 0.028(3) 0.017(2) 0.030(3) -0.006(2) 0.004(2) 0.001(2)
C6 0.026(3) 0.054(4) 0.057(4) -0.002(3) 0.009(3) -0.003(3)
C7 0.068(4) 0.036(3) 0.041(3) 0.005(3) 0.024(3) -0.011(3)
C8 0.066(4) 0.028(3) 0.038(3) 0.005(3) -0.007(3) 0.009(3)
C9 0.023(3) 0.048(4) 0.044(3) 0.001(3) -0.002(2) 0.005(3)
C10 0.055(3) 0.035(3) 0.041(3) 0.011(3) 0.000(3) 0.014(4)
C11 0.048(3) 0.042(4) 0.037(3) -0.002(2) 0.014(3) -0.018(3)
C12 0.036(3) 0.027(3) 0.024(2) -0.002(2) 0.002(2) 0.000(2)
C13 0.048(4) 0.035(3) 0.044(3) -0.011(3) 0.001(3) 0.008(3)
C14 0.051(4) 0.035(3) 0.038(3) -0.017(3) 0.000(3) -0.008(3)
C15 0.066(4) 0.054(4) 0.022(2) -0.004(3) 0.005(3) -0.002(4)

loop_
_atom_site_label
_atom_site_type_symbol
_atom_site_fract_x
_atom_site_fract_y
_atom_site_fract_z
_atom_site_U_iso_or_equiv
_atom_site_thermal_displace_type
_atom_site_occupancy
_atom_site_calc_flag
_atom_site_refinement_flags
_atom_site_disorder_group
Pb Pb 0.0000 0.0000 0.0000 0.02776(7) Uani 1 d S .
M1 C 0.0070 0.2534 0.0564 0.000 Uiso 0.00 d P 1
Si Si -0.00905(11) 0.1380(2) 0.26794(10) 0.0236(3) Uani 1 d . 2
C1 C 0.0002(4) 0.2074(5) 0.1403(3) 0.0191(10) Uani 1 d . 2
C2 C 0.0937(4) 0.2338(5) 0.0911(4) 0.0235(11) Uani 1 d . 2
C3 C 0.0676(4) 0.2848(6) -0.0045(4) 0.0273(13) Uani 1 d . 2
C4 C -0.0434(5) 0.2939(5) -0.0164(4) 0.0238(12) Uani 1 d . 2
C5 C -0.0835(4) 0.2475(5) 0.0719(4) 0.0247(12) Uani 1 d . 2
C6 C 0.2034(4) 0.2173(8) 0.1332(5) 0.046(2) Uani 1 d . 2
H6A H 0.2145(11) 0.1176(16) 0.1566(31) 0.068 Uiso 1 calc R 2
H6B H 0.2162(12) 0.2848(36) 0.1881(22) 0.068 Uiso 1 calc R 2
H6C H 0.2511(4) 0.2386(50) 0.0824(11) 0.068 Uiso 1 calc R 2
C7 C 0.1391(5) 0.3375(7) -0.0782(5) 0.047(2) Uani 1 d . 2
H7A H 0.1182(23) 0.2962(41) -0.1427(8) 0.071 Uiso 1 calc R 2
H7B H 0.2101(8) 0.3072(44) -0.0584(19) 0.071 Uiso 1 calc R 2
H7C H 0.1360(27) 0.4435(8) -0.0819(25) 0.071 Uiso 1 calc R 2
C8 C -0.1020(5) 0.3553(7) -0.1060(4) 0.045(2) Uani 1 d . 2
H8A H -0.0691(21) 0.3238(41) -0.1649(5) 0.067 Uiso 1 calc R 2
H8B H -0.1013(30) 0.4615(7) -0.1025(17) 0.067 Uiso 1 calc R 2
H8C H -0.1737(11) 0.3206(40) -0.1090(18) 0.067 Uiso 1 calc R 2
C9 C -0.1980(4) 0.2460(7) 0.0882(5) 0.039(2) Uani 1 d . 2
H9A H -0.2095(5) 0.2934(40) 0.1508(15) 0.058 Uiso 1 calc R 2
H9B H -0.2226(8) 0.1455(7) 0.0898(30) 0.058 Uiso 1 calc R 2
H9C H -0.2362(5) 0.2982(39) 0.0347(17) 0.058 Uiso 1 calc R 2
C10 C 0.0979(5) 0.0075(7) 0.3037(4) 0.0435(14) Uani 1 d . 2
H10A H 0.1649(5) 0.0557(7) 0.2991(4) 0.065 Uiso 1 calc R 2
H10B H 0.0934(5) -0.0763(7) 0.2594(4) 0.065 Uiso 1 calc R 2
H10C H 0.0914(5) -0.0252(7) 0.3713(4) 0.065 Uiso 1 calc R 2
C11 C -0.1306(5) 0.0325(6) 0.2799(5) 0.042(2) Uani 1 d . 2
H11A H -0.1329(5) -0.0021(6) 0.3476(5) 0.063 Uiso 1 calc R 2
H11B H -0.1321(5) -0.0506(6) 0.2351(5) 0.063 Uiso 1 calc R 2
H11C H -0.1906(5) 0.0949(6) 0.2633(5) 0.063 Uiso 1 calc R 2
C12 C -0.0057(4) 0.2938(6) 0.3590(4) 0.0288(13) Uani 1 d . 2
C13 C -0.0959(5) 0.3980(7) 0.3359(5) 0.042(2) Uani 1 d . 2
H13A H -0.0922(5) 0.4364(7) 0.2693(5) 0.063 Uiso 1 calc R 2
H13B H -0.0919(5) 0.4782(7) 0.3830(5) 0.063 Uiso 1 calc R 2
H13C H -0.1615(5) 0.3461(7) 0.3404(5) 0.063 Uiso 1 calc R 2
C14 C 0.0955(5) 0.3806(7) 0.3549(4) 0.041(2) Uani 1 d . 2
H14A H 0.1547(5) 0.3161(7) 0.3694(4) 0.062 Uiso 1 calc R 2
H14B H 0.0968(5) 0.4589(7) 0.4035(4) 0.062 Uiso 1 calc R 2
H14C H 0.0993(5) 0.4221(7) 0.2892(4) 0.062 Uiso 1 calc R 2
C15 C -0.0119(5) 0.2338(8) 0.4635(4) 0.047(2) Uani 1 d . 2
H15A H 0.0459(5) 0.1670(8) 0.4786(4) 0.070 Uiso 1 calc R 2
H15B H -0.0775(5) 0.1820(8) 0.4679(4) 0.070 Uiso 1 calc R 2
H15C H -0.0081(5) 0.3142(8) 0.5105(4) 0.070 Uiso 1 calc R 2

loop_
_atom_type_symbol
_atom_type_description
_atom_type_scat_dispersion_real
_atom_type_scat_dispersion_imag
_atom_type_scat_source
C C 0.0033 0.0016 'International Tables Vol C Tables 4.2.6.8 and 6.1.1.4'
H H 0.0000 0.0000 'International Tables Vol C Tables 4.2.6.8 and 6.1.1.4'
Si Si 0.0817 0.0704 'International Tables Vol C Tables 4.2.6.8 and 6.1.1.4'
Pb Pb -3.3944 10.1111 'International Tables Vol C Tables 4.2.6.8 and 6.1.1.4'

loop_
_geom_angle_atom_site_label_1
_geom_angle_atom_site_label_2
_geom_angle_atom_site_label_3
_geom_angle
_geom_angle_site_symmetry_1
_geom_angle_site_symmetry_3
C1 Pb C1 180.0 . 3
C1 Pb C2 149.21(14) . 3
C1 Pb C2 30.79(14) 3 3
C1 Pb C2 30.79(14) . .
C1 Pb C2 149.21(14) 3 .
C2 Pb C2 180.0 3 .
C1 Pb C5 30.45(15) . .
C1 Pb C5 149.55(15) 3 .
C2 Pb C5 130.38(15) 3 .
C2 Pb C5 49.62(15) . .
C1 Pb C5 149.55(15) . 3
C1 Pb C5 30.45(15) 3 3
C2 Pb C5 49.62(15) 3 3
C2 Pb C5 130.38(15) . 3
C5 Pb C5 180.0 . 3
C1 Pb C3 129.69(15) . 3
C1 Pb C3 50.31(15) 3 3
C2 Pb C3 29.7(2) 3 3
C2 Pb C3 150.3(2) . 3
C5 Pb C3 130.5(2) . 3
C5 Pb C3 49.5(2) 3 3
C1 Pb C3 50.31(15) . .
C1 Pb C3 129.69(15) 3 .
C2 Pb C3 150.3(2) 3 .
C2 Pb C3 29.7(2) . .
C5 Pb C3 49.5(2) . .
C5 Pb C3 130.5(2) 3 .
C3 Pb C3 180.0 3 .
C1 Pb C4 129.99(14) . 3
C1 Pb C4 50.01(14) 3 3
C2 Pb C4 49.2(2) 3 3
C2 Pb C4 130.8(2) . 3
C5 Pb C4 150.30(15) . 3
C5 Pb C4 29.70(15) 3 3
C3 Pb C4 30.1(2) 3 3
C3 Pb C4 149.9(2) . 3
C1 Pb C4 50.01(14) . .
C1 Pb C4 129.99(14) 3 .
C2 Pb C4 130.8(2) 3 .
C2 Pb C4 49.2(2) . .
C5 Pb C4 29.70(15) . .
C5 Pb C4 150.30(15) 3 .
C3 Pb C4 149.9(2) 3 .
C3 Pb C4 30.1(2) . .
C4 Pb C4 180.0 3 .
C11 Si C1 111.7(3) . .
C11 Si C10 104.8(3) . .
C1 Si C10 111.7(2) . .
C11 Si C12 108.6(3) . .
C1 Si C12 110.6(2) . .
C10 Si C12 109.4(3) . .
C5 C1 C2 105.9(4) . .
C5 C1 Si 127.1(4) . .
C2 C1 Si 127.0(4) . .
C5 C1 Pb 75.9(3) . .
C2 C1 Pb 75.5(3) . .
Si C1 Pb 114.9(2) . .
C3 C2 C1 109.5(4) . .
C3 C2 C6 123.2(5) . .
C1 C2 C6 127.2(5) . .
C3 C2 Pb 76.7(3) . .
C1 C2 Pb 73.7(3) . .
C6 C2 Pb 118.2(4) . .
C2 C3 C4 107.3(5) . .
C2 C3 C7 127.9(5) . .
C4 C3 C7 124.5(5) . .
C2 C3 Pb 73.6(3) . .
C4 C3 Pb 75.1(3) . .
C7 C3 Pb 122.3(4) . .
C5 C4 C3 108.0(5) . .
C5 C4 C8 127.9(5) . .
C3 C4 C8 123.9(5) . .
C5 C4 Pb 73.7(3) . .
C3 C4 Pb 74.8(3) . .
C8 C4 Pb 121.4(4) . .
C4 C5 C1 109.2(4) . .
C4 C5 C9 123.4(5) . .
C1 C5 C9 127.4(5) . .
C4 C5 Pb 76.6(3) . .
C1 C5 Pb 73.6(3) . .
C9 C5 Pb 117.4(4) . .
C13 C12 C15 109.2(5) . .
C13 C12 C14 107.8(5) . .
C15 C12 C14 108.7(5) . .
C13 C12 Si 110.9(4) . .
C15 C12 Si 109.6(4) . .
C14 C12 Si 110.5(4) . .

loop_
_geom_bond_atom_site_label_1
_geom_bond_atom_site_label_2
_geom_bond_distance
_geom_bond_site_symmetry_2
Pb M1 2.4600(10) .
Pb C1 2.707(5) .
Pb C1 2.707(5) 3
Pb C2 2.731(5) 3
Pb C2 2.731(5) .
Pb C5 2.736(5) .
Pb C5 2.736(5) 3
Pb C3 2.770(5) 3
Pb C3 2.770(5) .
Pb C4 2.773(5) 3
Pb C4 2.773(5) .
Si C11 1.866(6) .
Si C1 1.869(5) .
Si C10 1.874(6) .
Si C12 1.899(6) .
C1 C5 1.430(7) .
C1 C2 1.444(7) .
C2 C3 1.408(7) .
C2 C6 1.503(8) .
C3 C4 1.438(8) .
C3 C7 1.495(8) .
C4 C5 1.413(7) .
C4 C8 1.505(8) .
C5 C9 1.514(7) .
C12 C13 1.528(8) .
C12 C15 1.538(8) .
C12 C14 1.539(8) .
